data_4301353
loop_
_publ_author_name
'Yan-Qin Wang'
'Jian-Yong Zhang'
'Qin-Xiang Jia'
'En-Qing Gao'
'Cai-Ming Liu'

_publ_section_title
;
Unprecedented Self-Catenated Eight-Connected Network Based on Novel
Azide-Bridged Tetramanganese(II) Clusters
;
_journal_name_full 'Inorganic Chemistry'
_journal_page_first 789
_journal_page_last 791
_journal_paper_doi 10.1021/ic801968x
_journal_volume 48
_journal_year 2009
_chemical_formula_sum 'C30 H28 Mn4 N28 O8'
_chemical_formula_weight 1128.56
_chemical_name_systematic
; 
 ? 
;
_space_group_IT_number 61
_symmetry_cell_setting orthorhombic
_symmetry_space_group_name_Hall '-P 2ac 2ab'
_symmetry_space_group_name_H-M 'P b c a'
_atom_sites_solution_hydrogens geom
_atom_sites_solution_primary direct
_atom_sites_solution_secondary difmap
_audit_creation_method SHELXL-97
_cell_angle_alpha 90.00
_cell_angle_beta 90.00
_cell_angle_gamma 90.00
_cell_formula_units_Z 4
_cell_length_a 13.7371(5)
_cell_length_b 15.6580(5)
_cell_length_c 19.9617(7)
_cell_measurement_reflns_used 1183
_cell_measurement_temperature 296(2)
_cell_measurement_theta_max 26.18
_cell_measurement_theta_min 2.307
_cell_volume 4293.7(3)
_computing_cell_refinement 'Bruker SMART'
_computing_data_collection 'Bruker SMART'
_computing_data_reduction 'Bruker SHELXTL'
_computing_molecular_graphics 'Bruker SHELXTL'
_computing_publication_material 'Bruker SHELXTL'
_computing_structure_refinement 'SHELXL-97 (Sheldrick, 1997)'
_computing_structure_solution 'SHELXS-97 (Sheldrick, 1990)'
_diffrn_ambient_temperature 296(2)
_diffrn_measured_fraction_theta_full 0.995
_diffrn_measured_fraction_theta_max 0.995
_diffrn_measurement_device_type 'CCD area detector'
_diffrn_measurement_method 'phi and omega scans'
_diffrn_radiation_monochromator graphite
_diffrn_radiation_source 'fine-focus sealed tube'
_diffrn_radiation_type MoK\a
_diffrn_radiation_wavelength 0.71073
_diffrn_reflns_av_R_equivalents 0.0500
_diffrn_reflns_av_sigmaI/netI 0.0272
_diffrn_reflns_limit_h_max 17
_diffrn_reflns_limit_h_min -17
_diffrn_reflns_limit_k_max 17
_diffrn_reflns_limit_k_min -20
_diffrn_reflns_limit_l_max 25
_diffrn_reflns_limit_l_min -26
_diffrn_reflns_number 54805
_diffrn_reflns_theta_full 27.62
_diffrn_reflns_theta_max 27.62
_diffrn_reflns_theta_min 2.04
_diffrn_standards_decay_% 2.5
_exptl_absorpt_coefficient_mu 1.234
_exptl_absorpt_correction_T_max 0.9389
_exptl_absorpt_correction_T_min 0.8829
_exptl_absorpt_correction_type multi-scan
_exptl_absorpt_process_details 'SADABS (Bruker, 1999)'
_exptl_crystal_colour red
_exptl_crystal_density_diffrn 1.746
_exptl_crystal_density_method 'not measured'
_exptl_crystal_description block
_exptl_crystal_F_000 2272
_exptl_crystal_size_max 0.10
_exptl_crystal_size_mid 0.08
_exptl_crystal_size_min 0.05
_refine_diff_density_max 0.652
_refine_diff_density_min -0.402
_refine_diff_density_rms 0.066
_refine_ls_extinction_method none
_refine_ls_goodness_of_fit_ref 1.014
_refine_ls_hydrogen_treatment constr
_refine_ls_matrix_type full
_refine_ls_number_parameters 316
_refine_ls_number_reflns 4970
_refine_ls_number_restraints 0
_refine_ls_restrained_S_all 1.014
_refine_ls_R_factor_all 0.0562
_refine_ls_R_factor_gt 0.0337
_refine_ls_shift/su_max 0.001
_refine_ls_shift/su_mean 0.000
_refine_ls_structure_factor_coef Fsqd
_refine_ls_weighting_details 'calc w=1/[\s^2^(Fo^2^)+(0.0373P)^2^+4.0302P] where P=(Fo^2^+2Fc^2^)/3'
_refine_ls_weighting_scheme calc
_refine_ls_wR_factor_gt 0.0760
_refine_ls_wR_factor_ref 0.0874
_reflns_number_gt 3728
_reflns_number_total 4970
_reflns_threshold_expression >2sigma(I)
_cod_data_source_file ic801968x_si_001.cif
_cod_data_source_block 1
_cod_depositor_comments
;
The following automatic conversions were performed:
'_symmetry_cell_setting' value 'Orthorhombic' changed to 'orthorhombic'
according to '/home/saulius/struct/CIF-dictionaries/cif_core.dic'
dictionary named 'cif_core.dic' version 2.4.1 from 2010-06-29.

Automatic conversion script
Id: cif_fix_enum 1527 2010-12-29 10:47:43Z saulius 
;
_cod_database_code 4301353

loop_
_symmetry_equiv_pos_as_xyz
'x, y, z'
'-x+1/2, -y, z+1/2'
'-x, y+1/2, -z+1/2'
'x+1/2, -y+1/2, -z'
'-x, -y, -z'
'x-1/2, y, -z-1/2'
'x, -y-1/2, z-1/2'
'-x-1/2, y-1/2, z'

loop_
_atom_site_label
_atom_site_type_symbol
_atom_site_fract_x
_atom_site_fract_y
_atom_site_fract_z
_atom_site_U_iso_or_equiv
_atom_site_adp_type
_atom_site_occupancy
_atom_site_symmetry_multiplicity
_atom_site_calc_flag
_atom_site_refinement_flags
_atom_site_disorder_assembly
_atom_site_disorder_group
Mn1 Mn 0.11976(2) 0.16384(2) 0.443318(18) 0.02790(10) Uani 1 1 d . . .
Mn2 Mn -0.08733(2) 0.07184(2) 0.491986(18) 0.02632(10) Uani 1 1 d . . .
C1 C -0.75157(17) 0.44562(16) 0.03788(12) 0.0315(5) Uani 1 1 d . . .
C2 C -0.65225(16) 0.46377(15) 0.06823(12) 0.0294(5) Uani 1 1 d . . .
C3 C -0.64051(18) 0.52738(17) 0.11550(14) 0.0398(6) Uani 1 1 d . . .
H3A H -0.6941 0.5580 0.1308 0.048 Uiso 1 1 calc R . .
C4 C -0.54900(19) 0.54520(17) 0.13980(14) 0.0399(6) Uani 1 1 d . . .
H4A H -0.5409 0.5881 0.1716 0.048 Uiso 1 1 calc R . .
C5 C -0.48224(18) 0.43835(16) 0.07319(13) 0.0355(6) Uani 1 1 d . . .
H5A H -0.4278 0.4079 0.0592 0.043 Uiso 1 1 calc R . .
C6 C -0.57119(17) 0.41838(16) 0.04785(13) 0.0334(5) Uani 1 1 d . . .
H6A H -0.5775 0.3743 0.0169 0.040 Uiso 1 1 calc R . .
C7 C -0.37243(19) 0.52687(18) 0.14156(15) 0.0432(7) Uani 1 1 d . . .
H7A H -0.3714 0.5882 0.1482 0.052 Uiso 1 1 calc R . .
H7B H -0.3259 0.5136 0.1065 0.052 Uiso 1 1 calc R . .
C9 C -0.3431(2) 0.38884(19) 0.20217(14) 0.0467(7) Uani 1 1 d . . .
H9A H -0.3260 0.3708 0.1572 0.056 Uiso 1 1 calc R . .
H9B H -0.4090 0.3698 0.2111 0.056 Uiso 1 1 calc R . .
C8 C -0.3395(2) 0.48389(18) 0.20593(14) 0.0442(7) Uani 1 1 d . . .
H8A H -0.2734 0.5015 0.2159 0.053 Uiso 1 1 calc R . .
H8B H -0.3808 0.5029 0.2424 0.053 Uiso 1 1 calc R . .
C10 C -0.30502(19) 0.33133(17) 0.31390(13) 0.0409(6) Uani 1 1 d . . .
H10A H -0.3663 0.3493 0.3279 0.049 Uiso 1 1 calc R . .
C11 C -0.24573(18) 0.28842(16) 0.35748(12) 0.0335(5) Uani 1 1 d . . .
H11A H -0.2675 0.2754 0.4004 0.040 Uiso 1 1 calc R . .
C12 C -0.15314(17) 0.26447(14) 0.33742(12) 0.0293(5) Uani 1 1 d . . .
C13 C -0.12251(19) 0.28388(19) 0.27324(13) 0.0414(6) Uani 1 1 d . . .
H13A H -0.0602 0.2693 0.2591 0.050 Uiso 1 1 calc R . .
C14 C -0.1854(2) 0.32492(19) 0.23069(14) 0.0468(7) Uani 1 1 d . . .
H14A H -0.1657 0.3373 0.1872 0.056 Uiso 1 1 calc R . .
C15 C -0.08898(17) 0.21376(15) 0.38512(12) 0.0302(5) Uani 1 1 d . . .
N1 N -0.47181(14) 0.50148(13) 0.11818(11) 0.0335(5) Uani 1 1 d . . .
N2 N -0.27535(16) 0.34763(14) 0.25112(11) 0.0401(5) Uani 1 1 d . . .
N3 N -0.20393(17) 0.11680(16) 0.55851(12) 0.0493(6) Uani 1 1 d . . .
N4 N -0.26348(15) 0.16495(13) 0.54039(11) 0.0369(5) Uani 1 1 d . . .
N5 N -0.32629(17) 0.20987(15) 0.52314(14) 0.0489(6) Uani 1 1 d . . .
N6 N 0.02191(15) 0.16162(13) 0.53249(11) 0.0339(5) Uani 1 1 d . . .
N7 N -0.00119(16) 0.22064(15) 0.56632(12) 0.0430(5) Uani 1 1 d . . .
N8 N -0.0233(3) 0.2772(2) 0.5997(2) 0.0948(12) Uani 1 1 d . . .
N9 N 0.04511(13) 0.03010(12) 0.43149(9) 0.0256(4) Uani 1 1 d . . .
N10 N 0.03447(16) 0.00058(13) 0.37588(11) 0.0359(5) Uani 1 1 d . . .
N11 N 0.0251(2) -0.0281(2) 0.32388(13) 0.0673(8) Uani 1 1 d . . .
N12 N 0.19322(18) 0.15917(19) 0.34914(13) 0.0564(7) Uani 1 1 d . . .
N13 N 0.1558(2) 0.16399(16) 0.29806(13) 0.0538(7) Uani 1 1 d . . .
N14 N 0.1154(3) 0.1730(3) 0.24684(17) 0.1089(15) Uani 1 1 d . . .
O1 O -0.13416(13) 0.16135(13) 0.41935(11) 0.0490(5) Uani 1 1 d . . .
O2 O -0.00036(12) 0.22885(12) 0.38504(9) 0.0390(4) Uani 1 1 d . . .
O3 O -0.82127(12) 0.48623(12) 0.06174(9) 0.0419(4) Uani 1 1 d . . .
O4 O -0.75366(12) 0.39208(12) -0.00811(9) 0.0411(4) Uani 1 1 d . . .

loop_
_atom_site_aniso_label
_atom_site_aniso_U_11
_atom_site_aniso_U_22
_atom_site_aniso_U_33
_atom_site_aniso_U_23
_atom_site_aniso_U_13
_atom_site_aniso_U_12
Mn1 0.02494(17) 0.02699(19) 0.0318(2) 0.00325(15) -0.00220(14) -0.00262(14)
Mn2 0.02191(16) 0.02308(18) 0.0340(2) 0.00504(15) -0.00014(14) 0.00248(13)
C1 0.0298(12) 0.0310(13) 0.0336(13) 0.0064(11) -0.0050(10) -0.0001(10)
C2 0.0282(11) 0.0254(12) 0.0347(13) 0.0045(10) -0.0043(9) 0.0012(9)
C3 0.0316(13) 0.0354(14) 0.0523(17) -0.0091(12) -0.0024(11) 0.0049(11)
C4 0.0404(14) 0.0332(14) 0.0461(16) -0.0058(12) -0.0078(12) 0.0018(11)
C5 0.0316(12) 0.0340(14) 0.0410(14) 0.0050(12) 0.0003(10) 0.0095(10)
C6 0.0355(13) 0.0284(13) 0.0363(13) -0.0003(11) -0.0029(10) 0.0037(10)
C7 0.0332(13) 0.0413(15) 0.0551(17) 0.0158(13) -0.0162(12) -0.0051(11)
C9 0.0465(15) 0.0502(17) 0.0433(16) 0.0113(13) -0.0193(13) -0.0037(13)
C8 0.0399(14) 0.0475(17) 0.0451(16) 0.0093(13) -0.0104(12) 0.0008(12)
C10 0.0372(13) 0.0463(16) 0.0391(15) 0.0046(13) -0.0011(11) 0.0124(12)
C11 0.0395(13) 0.0353(13) 0.0258(12) 0.0028(10) -0.0020(10) 0.0078(11)
C12 0.0325(12) 0.0249(12) 0.0304(12) 0.0015(10) -0.0054(10) 0.0001(9)
C13 0.0336(13) 0.0521(17) 0.0385(14) 0.0107(13) 0.0023(11) 0.0020(12)
C14 0.0475(16) 0.0588(19) 0.0342(14) 0.0170(13) 0.0012(12) 0.0004(14)
C15 0.0313(12) 0.0282(12) 0.0312(12) 0.0022(10) -0.0039(10) 0.0052(10)
N1 0.0297(10) 0.0316(11) 0.0392(12) 0.0121(10) -0.0084(9) -0.0003(8)
N2 0.0422(12) 0.0408(12) 0.0374(12) 0.0113(10) -0.0098(10) 0.0028(10)
N3 0.0451(13) 0.0481(14) 0.0548(15) 0.0130(12) 0.0161(11) 0.0209(12)
N4 0.0325(11) 0.0293(11) 0.0490(13) 0.0006(10) 0.0151(10) 0.0015(10)
N5 0.0403(13) 0.0368(13) 0.0697(17) 0.0021(12) 0.0101(12) 0.0125(11)
N6 0.0409(11) 0.0258(11) 0.0351(11) -0.0052(9) 0.0050(9) -0.0023(9)
N7 0.0440(13) 0.0406(13) 0.0445(14) -0.0085(12) -0.0019(10) -0.0021(10)
N8 0.096(3) 0.074(2) 0.114(3) -0.063(2) 0.014(2) 0.0003(19)
N9 0.0277(9) 0.0226(9) 0.0266(10) 0.0007(8) -0.0011(8) 0.0012(8)
N10 0.0419(12) 0.0319(11) 0.0340(13) -0.0004(10) -0.0017(9) 0.0009(9)
N11 0.095(2) 0.0706(19) 0.0366(15) -0.0161(14) -0.0074(14) -0.0010(17)
N12 0.0430(14) 0.080(2) 0.0459(16) 0.0140(14) 0.0104(11) 0.0124(13)
N13 0.0852(19) 0.0427(14) 0.0334(14) 0.0014(11) 0.0128(14) -0.0189(13)
N14 0.174(4) 0.109(3) 0.0429(18) 0.0066(19) -0.021(2) -0.058(3)
O1 0.0346(10) 0.0496(12) 0.0629(13) 0.0330(10) -0.0051(9) 0.0016(9)
O2 0.0301(9) 0.0439(11) 0.0430(10) 0.0119(9) -0.0056(8) 0.0024(7)
O3 0.0310(9) 0.0478(11) 0.0469(11) -0.0033(9) -0.0073(8) 0.0098(8)
O4 0.0333(9) 0.0456(11) 0.0443(11) -0.0100(9) -0.0081(8) -0.0004(8)

loop_
_atom_type_symbol
_atom_type_description
_atom_type_scat_dispersion_real
_atom_type_scat_dispersion_imag
_atom_type_scat_source
C C 0.0033 0.0016 'International Tables Vol C Tables 4.2.6.8 and 6.1.1.4'
H H 0.0000 0.0000 'International Tables Vol C Tables 4.2.6.8 and 6.1.1.4'
N N 0.0061 0.0033 'International Tables Vol C Tables 4.2.6.8 and 6.1.1.4'
O O 0.0106 0.0060 'International Tables Vol C Tables 4.2.6.8 and 6.1.1.4'
Mn Mn 0.3368 0.7283 'International Tables Vol C Tables 4.2.6.8 and 6.1.1.4'

loop_
_geom_angle_atom_site_label_1
_geom_angle_atom_site_label_2
_geom_angle_atom_site_label_3
_geom_angle
_geom_angle_site_symmetry_1
_geom_angle_site_symmetry_3
_geom_angle_publ_flag
N12 Mn1 O4 90.05(8) . 7_666 ?
N12 Mn1 N5 97.97(11) . 4_556 ?
O4 Mn1 N5 87.54(8) 7_666 4_556 ?
N12 Mn1 N6 170.72(10) . . ?
O4 Mn1 N6 96.88(8) 7_666 . ?
N5 Mn1 N6 88.53(9) 4_556 . ?
N12 Mn1 O2 84.68(8) . . ?
O4 Mn1 O2 173.76(7) 7_666 . ?
N5 Mn1 O2 89.87(8) 4_556 . ?
N6 Mn1 O2 88.73(7) . . ?
N12 Mn1 N9 95.02(9) . . ?
O4 Mn1 N9 92.01(7) 7_666 . ?
N5 Mn1 N9 167.01(9) 4_556 . ?
N6 Mn1 N9 78.63(7) . . ?
O2 Mn1 N9 91.78(6) . . ?
O1 Mn2 O3 83.83(8) . 3_445 ?
O1 Mn2 N3 88.87(8) . . ?
O3 Mn2 N3 94.38(9) 3_445 . ?
O1 Mn2 N6 92.06(8) . . ?
O3 Mn2 N6 170.57(8) 3_445 . ?
N3 Mn2 N6 94.02(9) . . ?
O1 Mn2 N9 93.99(7) . . ?
O3 Mn2 N9 91.34(7) 3_445 . ?
N3 Mn2 N9 173.86(9) . . ?
N6 Mn2 N9 80.46(7) . . ?
O1 Mn2 N9 176.32(7) . 5_556 ?
O3 Mn2 N9 92.67(7) 3_445 5_556 ?
N3 Mn2 N9 90.28(8) . 5_556 ?
N6 Mn2 N9 91.57(7) . 5_556 ?
N9 Mn2 N9 87.20(7) . 5_556 ?
O4 C1 O3 127.5(2) . . ?
O4 C1 C2 116.2(2) . . ?
O3 C1 C2 116.3(2) . . ?
C3 C2 C6 118.5(2) . . ?
C3 C2 C1 120.8(2) . . ?
C6 C2 C1 120.7(2) . . ?
C4 C3 C2 119.6(2) . . ?
C4 C3 H3A 120.2 . . ?
C2 C3 H3A 120.2 . . ?
N1 C4 C3 120.5(2) . . ?
N1 C4 H4A 119.7 . . ?
C3 C4 H4A 119.7 . . ?
N1 C5 C6 120.9(2) . . ?
N1 C5 H5A 119.5 . . ?
C6 C5 H5A 119.5 . . ?
C5 C6 C2 119.8(2) . . ?
C5 C6 H6A 120.1 . . ?
C2 C6 H6A 120.1 . . ?
N1 C7 C8 114.7(2) . . ?
N1 C7 H7A 108.6 . . ?
C8 C7 H7A 108.6 . . ?
N1 C7 H7B 108.6 . . ?
C8 C7 H7B 108.6 . . ?
H7A C7 H7B 107.6 . . ?
C8 C9 N2 112.2(2) . . ?
C8 C9 H9A 109.2 . . ?
N2 C9 H9A 109.2 . . ?
C8 C9 H9B 109.2 . . ?
N2 C9 H9B 109.2 . . ?
H9A C9 H9B 107.9 . . ?
C9 C8 C7 113.0(2) . . ?
C9 C8 H8A 109.0 . . ?
C7 C8 H8A 109.0 . . ?
C9 C8 H8B 109.0 . . ?
C7 C8 H8B 109.0 . . ?
H8A C8 H8B 107.8 . . ?
N2 C10 C11 120.4(2) . . ?
N2 C10 H10A 119.8 . . ?
C11 C10 H10A 119.8 . . ?
C10 C11 C12 119.7(2) . . ?
C10 C11 H11A 120.1 . . ?
C12 C11 H11A 120.1 . . ?
C13 C12 C11 119.2(2) . . ?
C13 C12 C15 121.2(2) . . ?
C11 C12 C15 119.5(2) . . ?
C14 C13 C12 119.0(2) . . ?
C14 C13 H13A 120.5 . . ?
C12 C13 H13A 120.5 . . ?
N2 C14 C13 120.9(2) . . ?
N2 C14 H14A 119.6 . . ?
C13 C14 H14A 119.6 . . ?
O1 C15 O2 128.4(2) . . ?
O1 C15 C12 113.7(2) . . ?
O2 C15 C12 117.9(2) . . ?
C4 N1 C5 120.6(2) . . ?
C4 N1 C7 119.2(2) . . ?
C5 N1 C7 120.1(2) . . ?
C10 N2 C14 120.7(2) . . ?
C10 N2 C9 120.2(2) . . ?
C14 N2 C9 119.1(2) . . ?
N4 N3 Mn2 121.98(19) . . ?
N5 N4 N3 176.6(3) . . ?
N4 N5 Mn1 134.2(2) . 4_456 ?
N7 N6 Mn2 121.45(18) . . ?
N7 N6 Mn1 127.05(18) . . ?
Mn2 N6 Mn1 97.30(8) . . ?
N8 N7 N6 179.2(4) . . ?
N10 N9 Mn2 119.91(16) . . ?
N10 N9 Mn2 112.13(15) . 5_556 ?
Mn2 N9 Mn2 92.80(7) . 5_556 ?
N10 N9 Mn1 119.09(15) . . ?
Mn2 N9 Mn1 92.27(7) . . ?
Mn2 N9 Mn1 116.48(8) 5_556 . ?
N11 N10 N9 179.1(3) . . ?
N13 N12 Mn1 124.7(2) . . ?
N12 N13 N14 176.4(4) . . ?
C15 O1 Mn2 131.77(16) . . ?
C15 O2 Mn1 129.05(16) . . ?
C1 O3 Mn2 125.70(17) . 3_455 ?
C1 O4 Mn1 128.24(16) . 7_465 ?

loop_
_geom_bond_atom_site_label_1
_geom_bond_atom_site_label_2
_geom_bond_distance
_geom_bond_site_symmetry_2
_geom_bond_publ_flag
Mn1 N12 2.135(3) . ?
Mn1 O4 2.1749(17) 7_666 ?
Mn1 N5 2.215(2) 4_556 ?
Mn1 N6 2.231(2) . ?
Mn1 O2 2.2610(16) . ?
Mn1 N9 2.3435(19) . ?
Mn2 O1 2.1167(18) . ?
Mn2 O3 2.1269(18) 3_445 ?
Mn2 N3 2.196(2) . ?
Mn2 N6 2.209(2) . ?
Mn2 N9 2.2793(19) . ?
Mn2 N9 2.2843(18) 5_556 ?
C1 O4 1.244(3) . ?
C1 O3 1.244(3) . ?
C1 C2 1.520(3) . ?
C2 C3 1.381(4) . ?
C2 C6 1.382(3) . ?
C3 C4 1.376(4) . ?
C3 H3A 0.9300 . ?
C4 N1 1.334(3) . ?
C4 H4A 0.9300 . ?
C5 N1 1.343(3) . ?
C5 C6 1.359(3) . ?
C5 H5A 0.9300 . ?
C6 H6A 0.9300 . ?
C7 N1 1.496(3) . ?
C7 C8 1.519(4) . ?
C7 H7A 0.9700 . ?
C7 H7B 0.9700 . ?
C9 C8 1.491(4) . ?
C9 N2 1.496(3) . ?
C9 H9A 0.9700 . ?
C9 H9B 0.9700 . ?
C8 H8A 0.9700 . ?
C8 H8B 0.9700 . ?
C10 N2 1.342(3) . ?
C10 C11 1.368(3) . ?
C10 H10A 0.9300 . ?
C11 C12 1.385(3) . ?
C11 H11A 0.9300 . ?
C12 C13 1.382(4) . ?
C12 C15 1.521(3) . ?
C13 C14 1.371(4) . ?
C13 H13A 0.9300 . ?
C14 N2 1.349(4) . ?
C14 H14A 0.9300 . ?
C15 O1 1.235(3) . ?
C15 O2 1.240(3) . ?
N3 N4 1.170(3) . ?
N4 N5 1.165(3) . ?
N5 Mn1 2.215(2) 4_456 ?
N6 N7 1.188(3) . ?
N7 N8 1.149(4) . ?
N9 N10 1.211(3) . ?
N9 Mn2 2.2843(18) 5_556 ?
N10 N11 1.138(3) . ?
N12 N13 1.144(4) . ?
N13 N14 1.172(4) . ?
O3 Mn2 2.1269(18) 3_455 ?
O4 Mn1 2.1749(17) 7_465 ?
